data_7214342
loop_
_publ_author_name
'Henkelis, James J.'
'Ronson, Tanya K.'
'Hardie, Michaele J.'

_publ_section_title
;
 Lanthanide coordination polymers with pyridyl-N-oxide or carboxylate
 functionalised host ligands
;
_journal_issue 18
_journal_name_full CrystEngComm
_journal_page_first 3688
_journal_paper_doi 10.1039/c3ce40776d
_journal_volume 16
_journal_year 2014
_chemical_formula_sum 'C55.5 H60.5 Eu N2.5 O16.5'
_chemical_formula_weight 1178.52
_chemical_name_systematic
; 
 [Aquodimethylformamide{(+-)-2,7,12-Trimethoxy-3,8,13-tris(4-
phenylcarboxylic acid methoxy)-10,15-dihydro-5H- tribenzo[a,d,g]
cyclononatriene}europium(III) dimethylformamide hydrate
;
_space_group_IT_number 2
_symmetry_cell_setting triclinic
_symmetry_space_group_name_Hall '-P 1'
_symmetry_space_group_name_H-M 'P -1'
_atom_sites_solution_hydrogens geom
_atom_sites_solution_primary direct
_atom_sites_solution_secondary difmap
_audit_creation_method SHELXL-97
_cell_angle_alpha 76.082(4)
_cell_angle_beta 70.013(3)
_cell_angle_gamma 61.718(3)
_cell_formula_units_Z 2
_cell_length_a 14.2284(10)
_cell_length_b 14.7501(11)
_cell_length_c 16.4083(12)
_cell_measurement_temperature 150(2)
_cell_volume 2837.0(4)
_computing_structure_refinement 'SHELXL-97 (Sheldrick, 1997)'
_computing_structure_solution 'SHELXS-97 (Sheldrick, 1990)'
_diffrn_ambient_temperature 150(2)
_diffrn_measured_fraction_theta_full 0.994
_diffrn_measured_fraction_theta_max 0.994
_diffrn_measurement_device_type 'BRUKER X8 CCD area detector'
_diffrn_radiation_monochromator graphite
_diffrn_radiation_source 'rotating anode'
_diffrn_radiation_type MoK\a
_diffrn_radiation_wavelength 0.71073
_diffrn_reflns_av_R_equivalents 0.0489
_diffrn_reflns_av_sigmaI/netI 0.0235
_diffrn_reflns_limit_h_max 16
_diffrn_reflns_limit_h_min -16
_diffrn_reflns_limit_k_max 17
_diffrn_reflns_limit_k_min -17
_diffrn_reflns_limit_l_max 19
_diffrn_reflns_limit_l_min -19
_diffrn_reflns_number 73244
_diffrn_reflns_theta_full 25.00
_diffrn_reflns_theta_max 25.00
_diffrn_reflns_theta_min 1.33
_exptl_absorpt_coefficient_mu 1.175
_exptl_absorpt_correction_T_max 0.8528
_exptl_absorpt_correction_T_min 0.5392
_exptl_absorpt_correction_type multi-scan
_exptl_absorpt_process_details SADABS
_exptl_crystal_colour yellow
_exptl_crystal_density_diffrn 1.380
_exptl_crystal_density_method 'not measured'
_exptl_crystal_description block
_exptl_crystal_F_000 1212
_exptl_crystal_size_max 0.60
_exptl_crystal_size_mid 0.44
_exptl_crystal_size_min 0.14
_refine_diff_density_max 1.976
_refine_diff_density_min -1.936
_refine_diff_density_rms 0.148
_refine_ls_extinction_method none
_refine_ls_goodness_of_fit_ref 1.166
_refine_ls_hydrogen_treatment constr
_refine_ls_matrix_type full
_refine_ls_number_parameters 632
_refine_ls_number_reflns 9928
_refine_ls_number_restraints 1
_refine_ls_restrained_S_all 1.168
_refine_ls_R_factor_all 0.0730
_refine_ls_R_factor_gt 0.0701
_refine_ls_shift/su_max 0.001
_refine_ls_shift/su_mean 0.000
_refine_ls_structure_factor_coef Fsqd
_refine_ls_weighting_details 'calc w=1/[\s^2^(Fo^2^)+(0.0792P)^2^+19.9926P] where P=(Fo^2^+2Fc^2^)/3'
_refine_ls_weighting_scheme calc
_refine_ls_wR_factor_gt 0.1929
_refine_ls_wR_factor_ref 0.1947
_reflns_number_gt 9299
_reflns_number_total 9928
_reflns_threshold_expression >2sigma(I)
_cod_data_source_file c3ce40776d.txt
_cod_data_source_block c:
_cod_depositor_comments
;
The following automatic conversions were performed:

'_symmetry_cell_setting' value 'Triclinic' changed to 'triclinic'
according to
/usr/data/users/saulius/crontab/automatic-downloads/rss-feeds/RSC/lib/dictionaries/cif_core.dic
dictionary named 'cif_core.dic' version 2.4.2 from 2011-04-26.

Automatic conversion script
Id: cif_fix_values 2281 2013-09-26 08:29:07Z andrius 
;
_cod_original_sg_symbol_H-M P-1
_cod_original_formula_sum 'C55.50 H60.50 Eu N2.50 O16.50'
_cod_database_code 7214342

loop_
_symmetry_equiv_pos_as_xyz
'x, y, z'
'-x, -y, -z'

loop_
_atom_site_label
_atom_site_type_symbol
_atom_site_fract_x
_atom_site_fract_y
_atom_site_fract_z
_atom_site_U_iso_or_equiv
_atom_site_adp_type
_atom_site_occupancy
_atom_site_symmetry_multiplicity
_atom_site_calc_flag
_atom_site_refinement_flags
_atom_site_disorder_assembly
_atom_site_disorder_group
Eu1 Eu 0.88309(3) -0.06623(3) 0.52273(2) 0.03844(15) Uani 1 1 d . . .
O1 O 0.6832(4) -0.0243(4) 0.5341(3) 0.0477(13) Uani 1 1 d . . .
O2 O 0.7639(5) -0.1346(5) 0.6355(4) 0.0566(15) Uani 1 1 d . . .
O3 O -0.0733(4) 0.0914(4) 0.5489(3) 0.0444(12) Uani 1 1 d . . .
O4 O -0.2336(4) 0.0820(4) 0.6063(4) 0.0481(13) Uani 1 1 d . . .
O5 O -0.0224(4) 0.8694(4) 0.6390(3) 0.0396(11) Uani 1 1 d . . .
O6 O 0.0009(5) 0.7489(4) 0.5671(4) 0.0513(13) Uani 1 1 d . . .
O7 O 0.1939(4) -0.1008(4) 0.7657(4) 0.0446(12) Uani 1 1 d . . .
O8 O -0.0183(4) -0.0244(4) 0.7909(4) 0.0469(13) Uani 1 1 d . . .
O9 O -0.2924(5) 0.5135(5) 0.7987(5) 0.0694(19) Uani 1 1 d . . .
O10 O -0.1876(5) 0.6124(4) 0.8008(4) 0.0594(15) Uani 1 1 d . . .
O11 O 0.3728(5) 0.3675(4) 0.8042(6) 0.075(2) Uani 1 1 d . . .
O12 O 0.4734(5) 0.1732(5) 0.7856(6) 0.082(2) Uani 1 1 d . . .
O13 O 0.8646(4) 0.0624(4) 0.3966(3) 0.0470(12) Uani 1 1 d . . .
O14 O 0.8907(5) -0.1586(5) 0.4174(4) 0.0557(14) Uiso 1 1 d . . .
C1 C 0.1560(7) 0.1082(6) 0.9790(5) 0.0448(17) Uani 1 1 d . . .
H1A H 0.1001 0.1373 1.0330 0.054 Uiso 1 1 calc R . .
H1B H 0.2154 0.0433 0.9965 0.054 Uiso 1 1 calc R . .
C2 C 0.1018(6) 0.0816(5) 0.9289(5) 0.0400(16) Uani 1 1 d . . .
C3 C 0.1721(6) 0.0037(5) 0.8714(5) 0.0395(16) Uani 1 1 d . . .
H3 H 0.2496 -0.0279 0.8653 0.047 Uiso 1 1 calc R . .
C4 C 0.1311(6) -0.0272(5) 0.8245(5) 0.0386(15) Uani 1 1 d . . .
C5 C 0.0156(6) 0.0167(5) 0.8355(5) 0.0403(16) Uani 1 1 d . . .
C6 C -0.0541(6) 0.0945(5) 0.8906(5) 0.0416(16) Uani 1 1 d . . .
H6 H -0.1316 0.1252 0.8973 0.050 Uiso 1 1 calc R . .
C7 C -0.0115(6) 0.1285(6) 0.9368(5) 0.0419(16) Uani 1 1 d . . .
C8 C -0.0953(7) 0.2168(6) 0.9938(5) 0.0467(18) Uani 1 1 d . . .
H8A H -0.1663 0.2108 1.0169 0.056 Uiso 1 1 calc R . .
H8B H -0.0680 0.2096 1.0441 0.056 Uiso 1 1 calc R . .
C9 C -0.1157(6) 0.3226(5) 0.9456(5) 0.0408(16) Uani 1 1 d . . .
C10 C -0.1956(6) 0.3670(6) 0.8985(6) 0.0476(19) Uani 1 1 d . . .
H10 H -0.2362 0.3305 0.9000 0.057 Uiso 1 1 calc R . .
C11 C -0.2173(6) 0.4617(6) 0.8501(6) 0.0492(19) Uani 1 1 d . . .
C12 C -0.1590(6) 0.5167(6) 0.8490(5) 0.0440(17) Uani 1 1 d . . .
C13 C -0.0808(6) 0.4747(5) 0.8947(5) 0.0413(16) Uani 1 1 d . . .
H13 H -0.0411 0.5121 0.8930 0.050 Uiso 1 1 calc R . .
C14 C -0.0573(6) 0.3780(5) 0.9440(5) 0.0382(15) Uani 1 1 d . . .
C15 C 0.0287(6) 0.3404(6) 0.9941(5) 0.0438(17) Uani 1 1 d . . .
H15A H 0.0149 0.2900 1.0431 0.053 Uiso 1 1 calc R . .
H15B H 0.0187 0.4000 1.0193 0.053 Uiso 1 1 calc R . .
C16 C 0.1482(6) 0.2900(5) 0.9401(5) 0.0428(17) Uani 1 1 d . . .
C17 C 0.2028(7) 0.3526(6) 0.8963(6) 0.052(2) Uani 1 1 d . . .
H17 H 0.1641 0.4248 0.9019 0.062 Uiso 1 1 calc R . .
C18 C 0.3097(7) 0.3144(6) 0.8457(7) 0.055(2) Uani 1 1 d . . .
C19 C 0.3683(7) 0.2061(6) 0.8357(7) 0.059(2) Uani 1 1 d . . .
C20 C 0.3130(7) 0.1441(6) 0.8802(6) 0.0503(19) Uani 1 1 d . . .
H20 H 0.3514 0.0718 0.8748 0.060 Uiso 1 1 calc R . .
C21 C 0.2051(7) 0.1832(6) 0.9316(5) 0.0439(17) Uani 1 1 d . . .
C22 C 0.3014(6) -0.1785(6) 0.7769(5) 0.0428(17) Uani 1 1 d . . .
H22A H 0.3189 -0.2429 0.7546 0.051 Uiso 1 1 calc R . .
H22B H 0.2966 -0.1939 0.8400 0.051 Uiso 1 1 calc R . .
C23 C 0.3948(6) -0.1475(5) 0.7318(5) 0.0378(15) Uani 1 1 d . . .
C24 C 0.3916(7) -0.0693(6) 0.6638(5) 0.0485(18) Uani 1 1 d . . .
H24 H 0.3254 -0.0287 0.6460 0.058 Uiso 1 1 calc R . .
C25 C 0.4828(6) -0.0500(6) 0.6224(5) 0.0464(18) Uani 1 1 d . . .
H25 H 0.4788 0.0035 0.5761 0.056 Uiso 1 1 calc R . .
C26 C 0.5803(6) -0.1071(6) 0.6466(5) 0.0396(15) Uani 1 1 d . . .
C27 C 0.5847(6) -0.1860(6) 0.7151(6) 0.0478(18) Uani 1 1 d . . .
H27 H 0.6510 -0.2263 0.7329 0.057 Uiso 1 1 calc R . .
C28 C 0.4928(7) -0.2049(6) 0.7565(6) 0.0472(18) Uani 1 1 d . . .
H28 H 0.4966 -0.2583 0.8028 0.057 Uiso 1 1 calc R . .
C29 C 0.6813(6) -0.0864(6) 0.6031(5) 0.0440(17) Uani 1 1 d . . .
C30 C -0.3622(7) 0.4712(8) 0.8016(8) 0.071(3) Uani 1 1 d . . .
H30A H -0.4281 0.5267 0.7837 0.085 Uiso 1 1 calc R . .
H30B H -0.3880 0.4454 0.8627 0.085 Uiso 1 1 calc R . .
C31 C -0.3106(7) 0.3829(7) 0.7442(6) 0.058(2) Uani 1 1 d . . .
C32 C -0.2117(8) 0.3627(8) 0.6788(7) 0.069(3) Uani 1 1 d . . .
H32 H -0.1742 0.4049 0.6687 0.082 Uiso 1 1 calc R . .
C33 C -0.1679(8) 0.2818(7) 0.6288(6) 0.061(2) Uani 1 1 d . . .
H33 H -0.0995 0.2673 0.5854 0.073 Uiso 1 1 calc R . .
C34 C -0.2230(6) 0.2226(6) 0.6415(5) 0.0438(17) Uani 1 1 d . . .
C35 C -0.3240(7) 0.2465(7) 0.7038(6) 0.056(2) Uani 1 1 d . . .
H35 H -0.3648 0.2083 0.7106 0.067 Uiso 1 1 calc R . .
C36 C -0.3659(7) 0.3249(8) 0.7562(7) 0.068(3) Uani 1 1 d . . .
H36 H -0.4335 0.3383 0.8005 0.081 Uiso 1 1 calc R . .
C37 C -0.1738(6) 0.1275(6) 0.5948(5) 0.0410(16) Uani 1 1 d . . .
C38 C 0.3263(8) 0.4742(6) 0.8231(9) 0.070(3) Uani 1 1 d . . .
H38A H 0.3873 0.4947 0.8102 0.084 Uiso 1 1 calc R . .
H38B H 0.2881 0.4791 0.8860 0.084 Uiso 1 1 calc R . .
C39 C 0.2460(7) 0.5481(6) 0.7715(7) 0.055(2) Uani 1 1 d . . .
C40 C 0.2380(8) 0.5229(7) 0.6969(8) 0.069(3) Uani 1 1 d . . .
H40 H 0.2828 0.4550 0.6791 0.083 Uiso 1 1 calc R . .
C41 C 0.1661(7) 0.5956(6) 0.6496(7) 0.058(2) Uani 1 1 d . . .
H41 H 0.1610 0.5772 0.6002 0.070 Uiso 1 1 calc R . .
C42 C 0.1006(6) 0.6965(6) 0.6741(5) 0.0423(16) Uani 1 1 d . . .
C43 C 0.1097(6) 0.7210(6) 0.7470(5) 0.0417(16) Uani 1 1 d . . .
H43 H 0.0661 0.7891 0.7644 0.050 Uiso 1 1 calc R . .
C44 C 0.1816(6) 0.6471(6) 0.7943(6) 0.0450(17) Uani 1 1 d . . .
H44 H 0.1863 0.6656 0.8438 0.054 Uiso 1 1 calc R . .
C45 C 0.0222(6) 0.7745(6) 0.6238(5) 0.0389(15) Uani 1 1 d . . .
C46 C -0.1351(6) 0.0229(6) 0.7961(5) 0.0471(18) Uani 1 1 d . . .
H46A H -0.1593 0.0969 0.7771 0.071 Uiso 1 1 calc R . .
H46B H -0.1768 0.0137 0.8564 0.071 Uiso 1 1 calc R . .
H46C H -0.1482 -0.0098 0.7584 0.071 Uiso 1 1 calc R . .
C47 C -0.1300(8) 0.6704(8) 0.7982(9) 0.083(4) Uani 1 1 d . . .
H47A H -0.0501 0.6288 0.7770 0.125 Uiso 1 1 calc R . .
H47B H -0.1470 0.6886 0.8568 0.125 Uiso 1 1 calc R . .
H47C H -0.1533 0.7337 0.7589 0.125 Uiso 1 1 calc R . .
C48 C 0.5337(12) 0.0665(10) 0.7761(12) 0.128(7) Uani 1 1 d . . .
H48A H 0.4946 0.0441 0.7520 0.192 Uiso 1 1 calc R . .
H48B H 0.5409 0.0282 0.8331 0.192 Uiso 1 1 calc R . .
H48C H 0.6075 0.0528 0.7366 0.192 Uiso 1 1 calc R . .
C50 C 0.8415(15) -0.2040(13) 0.4160(12) 0.117(2) Uiso 1 1 d . . .
H50 H 0.7882 -0.2115 0.4678 0.141 Uiso 1 1 calc R . .
N50 N 0.8566(11) -0.2454(11) 0.3455(9) 0.117(2) Uiso 1 1 d D . .
C52 C 0.9403(13) -0.2505(13) 0.2655(10) 0.117(2) Uiso 1 1 d D . .
H52A H 0.9932 -0.2305 0.2731 0.176 Uiso 1 1 calc R . .
H52B H 0.9060 -0.2033 0.2199 0.176 Uiso 1 1 calc R . .
H52C H 0.9792 -0.3213 0.2486 0.176 Uiso 1 1 calc R . .
C53 C 0.7696(14) -0.2555(13) 0.3229(11) 0.117(2) Uiso 1 1 d . . .
H53A H 0.7091 -0.2526 0.3754 0.176 Uiso 1 1 calc R . .
H53B H 0.8013 -0.3217 0.2988 0.176 Uiso 1 1 calc R . .
H53C H 0.7409 -0.1987 0.2796 0.176 Uiso 1 1 calc R . .
N60 N 0.4884(9) 0.2331(8) 0.0131(7) 0.082(3) Uiso 1 1 d . . .
C61 C 0.4389(17) 0.3394(15) 0.0191(14) 0.147(7) Uiso 1 1 d . . .
H61A H 0.3903 0.3747 -0.0199 0.220 Uiso 1 1 calc R . .
H61B H 0.4963 0.3642 0.0023 0.220 Uiso 1 1 calc R . .
H61C H 0.3952 0.3538 0.0792 0.220 Uiso 1 1 calc R . .
O60 O 0.6529(18) 0.2152(16) -0.0168(14) 0.218(8) Uiso 1 1 d . . .
C60 C 0.591(3) 0.171(2) -0.0217(19) 0.201(11) Uiso 1 1 d . . .
H60 H 0.6164 0.1077 -0.0453 0.241 Uiso 1 1 calc R . .
C62 C 0.4065(19) 0.1923(18) 0.0434(15) 0.166(8) Uiso 1 1 d . . .
H62A H 0.3849 0.1841 0.1073 0.249 Uiso 1 1 calc R . .
H62B H 0.4378 0.1250 0.0212 0.249 Uiso 1 1 calc R . .
H62C H 0.3413 0.2403 0.0223 0.249 Uiso 1 1 calc R . .
O80 O 0.798(2) 0.2917(19) 0.4790(16) 0.130(7) Uiso 0.50 1 d P . .
O70 O 0.5329(8) 0.3957(7) 0.3239(6) 0.039(2) Uiso 0.50 1 d P A 1
N70 N 0.5195(15) 0.3154(14) 0.4569(13) 0.073(5) Uiso 0.50 1 d P A 1
C72 C 0.6291(19) 0.2777(19) 0.4521(16) 0.079(6) Uiso 0.50 1 d P A 1
H72A H 0.6614 0.2020 0.4608 0.119 Uiso 0.50 1 calc PR A 1
H72B H 0.6371 0.3045 0.4973 0.119 Uiso 0.50 1 calc PR A 1
H72C H 0.6676 0.2996 0.3946 0.119 Uiso 0.50 1 calc PR A 1
C70 C 0.485(3) 0.362(2) 0.394(2) 0.111(9) Uiso 0.50 1 d P A 1
H70 H 0.4117 0.3743 0.3994 0.133 Uiso 0.50 1 calc PR A 1
C71 C 0.485(5) 0.274(4) 0.535(3) 0.20(2) Uiso 0.50 1 d P A 1
H71A H 0.4397 0.3275 0.5754 0.293 Uiso 0.50 1 calc PR A 1
H71B H 0.5491 0.2216 0.5559 0.293 Uiso 0.50 1 calc PR A 1
H71C H 0.4407 0.2407 0.5320 0.293 Uiso 0.50 1 calc PR A 1
O71 O 0.5597(19) 0.1599(17) 0.5229(14) 0.114(6) Uiso 0.50 1 d P B 2

loop_
_atom_site_aniso_label
_atom_site_aniso_U_11
_atom_site_aniso_U_22
_atom_site_aniso_U_33
_atom_site_aniso_U_23
_atom_site_aniso_U_13
_atom_site_aniso_U_12
Eu1 0.0366(2) 0.0451(2) 0.0350(2) -0.00647(15) -0.00530(15) -0.02035(17)
O1 0.042(3) 0.055(3) 0.039(3) 0.002(2) -0.006(2) -0.021(3)
O2 0.045(3) 0.067(4) 0.060(4) 0.016(3) -0.019(3) -0.032(3)
O3 0.039(3) 0.051(3) 0.039(3) -0.008(2) -0.006(2) -0.018(2)
O4 0.041(3) 0.048(3) 0.054(3) -0.012(2) -0.002(2) -0.022(2)
O5 0.037(3) 0.039(3) 0.042(3) -0.008(2) -0.007(2) -0.015(2)
O6 0.054(3) 0.047(3) 0.055(3) -0.013(3) -0.015(3) -0.019(3)
O7 0.030(2) 0.045(3) 0.053(3) -0.018(2) -0.006(2) -0.009(2)
O8 0.032(3) 0.043(3) 0.064(3) -0.022(3) -0.007(2) -0.011(2)
O9 0.058(4) 0.041(3) 0.116(6) -0.019(3) -0.047(4) -0.005(3)
O10 0.054(3) 0.039(3) 0.081(4) 0.005(3) -0.035(3) -0.009(3)
O11 0.041(3) 0.034(3) 0.142(7) 0.006(3) -0.029(4) -0.013(3)
O12 0.050(4) 0.042(3) 0.123(6) -0.007(4) 0.006(4) -0.014(3)
O13 0.047(3) 0.054(3) 0.043(3) 0.001(2) -0.014(2) -0.025(3)
C1 0.049(4) 0.033(4) 0.041(4) 0.000(3) -0.011(3) -0.012(3)
C2 0.043(4) 0.033(4) 0.038(4) -0.003(3) -0.002(3) -0.018(3)
C3 0.037(4) 0.034(4) 0.041(4) -0.002(3) -0.006(3) -0.014(3)
C4 0.039(4) 0.030(3) 0.041(4) -0.005(3) -0.006(3) -0.013(3)
C5 0.038(4) 0.033(4) 0.045(4) -0.003(3) -0.004(3) -0.017(3)
C6 0.039(4) 0.034(4) 0.042(4) -0.003(3) -0.001(3) -0.015(3)
C7 0.045(4) 0.035(4) 0.036(4) -0.003(3) 0.000(3) -0.017(3)
C8 0.042(4) 0.041(4) 0.044(4) -0.012(3) 0.004(3) -0.015(3)
C9 0.038(4) 0.036(4) 0.040(4) -0.014(3) -0.002(3) -0.010(3)
C10 0.035(4) 0.034(4) 0.073(5) -0.021(4) -0.015(4) -0.006(3)
C11 0.040(4) 0.036(4) 0.070(5) -0.017(4) -0.026(4) -0.001(3)
C12 0.037(4) 0.034(4) 0.053(4) -0.010(3) -0.016(3) -0.004(3)
C13 0.039(4) 0.033(4) 0.052(4) -0.008(3) -0.013(3) -0.013(3)
C14 0.035(4) 0.035(4) 0.040(4) -0.012(3) -0.008(3) -0.008(3)
C15 0.049(4) 0.034(4) 0.050(4) -0.012(3) -0.018(3) -0.012(3)
C16 0.044(4) 0.033(4) 0.052(4) -0.005(3) -0.023(3) -0.010(3)
C17 0.041(4) 0.029(4) 0.086(6) -0.009(4) -0.030(4) -0.006(3)
C18 0.044(4) 0.029(4) 0.093(7) 0.006(4) -0.028(4) -0.016(3)
C19 0.036(4) 0.036(4) 0.087(7) -0.008(4) -0.006(4) -0.008(3)
C20 0.046(4) 0.028(4) 0.070(5) -0.006(3) -0.012(4) -0.012(3)
C21 0.047(4) 0.036(4) 0.048(4) -0.002(3) -0.019(3) -0.015(3)
C22 0.031(4) 0.035(4) 0.054(4) -0.008(3) -0.006(3) -0.009(3)
C23 0.033(3) 0.032(3) 0.046(4) -0.011(3) -0.007(3) -0.011(3)
C24 0.039(4) 0.046(4) 0.053(5) 0.002(3) -0.015(3) -0.014(3)
C25 0.043(4) 0.046(4) 0.043(4) 0.006(3) -0.009(3) -0.020(3)
C26 0.037(4) 0.039(4) 0.040(4) -0.008(3) -0.004(3) -0.016(3)
C27 0.038(4) 0.043(4) 0.064(5) 0.005(4) -0.022(4) -0.017(3)
C28 0.047(4) 0.040(4) 0.056(5) 0.008(3) -0.019(4) -0.022(3)
C29 0.035(4) 0.047(4) 0.050(4) -0.009(3) -0.006(3) -0.019(3)
C30 0.040(5) 0.065(6) 0.112(8) -0.042(6) -0.033(5) -0.001(4)
C31 0.032(4) 0.060(5) 0.070(6) -0.026(4) -0.023(4) 0.005(4)
C32 0.057(6) 0.073(6) 0.091(7) -0.035(6) -0.023(5) -0.025(5)
C33 0.053(5) 0.062(5) 0.068(6) -0.027(5) -0.007(4) -0.023(4)
C34 0.041(4) 0.048(4) 0.042(4) -0.010(3) -0.017(3) -0.012(3)
C35 0.040(4) 0.050(5) 0.066(5) -0.021(4) -0.011(4) -0.005(4)
C36 0.036(4) 0.073(6) 0.083(7) -0.039(5) -0.010(4) -0.003(4)
C37 0.039(4) 0.039(4) 0.037(4) -0.005(3) -0.010(3) -0.009(3)
C38 0.049(5) 0.032(4) 0.139(10) 0.003(5) -0.046(6) -0.016(4)
C39 0.038(4) 0.038(4) 0.093(7) 0.000(4) -0.021(4) -0.021(3)
C40 0.056(5) 0.035(4) 0.120(9) -0.021(5) -0.032(6) -0.010(4)
C41 0.051(5) 0.034(4) 0.085(6) -0.021(4) -0.018(4) -0.008(4)
C42 0.035(4) 0.035(4) 0.053(4) -0.008(3) -0.004(3) -0.015(3)
C43 0.038(4) 0.035(4) 0.047(4) -0.005(3) -0.005(3) -0.015(3)
C44 0.038(4) 0.038(4) 0.058(5) 0.000(3) -0.009(3) -0.020(3)
C45 0.034(4) 0.039(4) 0.041(4) -0.009(3) -0.003(3) -0.017(3)
C46 0.039(4) 0.046(4) 0.048(4) -0.005(3) -0.016(3) -0.008(3)
C47 0.052(5) 0.059(6) 0.138(10) 0.041(6) -0.046(6) -0.034(5)
C48 0.093(10) 0.079(8) 0.165(15) -0.065(9) 0.057(10) -0.038(7)

loop_
_atom_type_symbol
_atom_type_description
_atom_type_scat_dispersion_real
_atom_type_scat_dispersion_imag
_atom_type_scat_source
C C 0.0033 0.0016 'International Tables Vol C Tables 4.2.6.8 and 6.1.1.4'
H H 0.0000 0.0000 'International Tables Vol C Tables 4.2.6.8 and 6.1.1.4'
N N 0.0061 0.0033 'International Tables Vol C Tables 4.2.6.8 and 6.1.1.4'
O O 0.0106 0.0060 'International Tables Vol C Tables 4.2.6.8 and 6.1.1.4'
Eu Eu -0.1578 3.6682 'International Tables Vol C Tables 4.2.6.8 and 6.1.1.4'

loop_
_geom_angle_atom_site_label_1
_geom_angle_atom_site_label_2
_geom_angle_atom_site_label_3
_geom_angle
_geom_angle_site_symmetry_1
_geom_angle_site_symmetry_3
O14 Eu1 O4 143.8(2) . 1_655
O14 Eu1 O2 90.8(2) . .
O4 Eu1 O2 80.4(2) 1_655 .
O14 Eu1 O3 90.37(19) . 2_656
O4 Eu1 O3 116.44(18) 1_655 2_656
O2 Eu1 O3 145.51(19) . 2_656
O14 Eu1 O13 78.14(19) . .
O4 Eu1 O13 84.47(19) 1_655 .
O2 Eu1 O13 136.71(18) . .
O3 Eu1 O13 77.04(18) 2_656 .
O14 Eu1 O5 129.44(18) . 1_645
O4 Eu1 O5 83.37(18) 1_655 1_645
O2 Eu1 O5 78.51(18) . 1_645
O3 Eu1 O5 74.29(17) 2_656 1_645
O13 Eu1 O5 139.52(17) . 1_645
O14 Eu1 O6 77.04(19) . 1_645
O4 Eu1 O6 131.17(19) 1_655 1_645
O2 Eu1 O6 71.9(2) . 1_645
O3 Eu1 O6 74.78(19) 2_656 1_645
O13 Eu1 O6 141.97(19) . 1_645
O5 Eu1 O6 52.56(17) 1_645 1_645
O14 Eu1 O1 73.26(19) . .
O4 Eu1 O1 73.47(18) 1_655 .
O2 Eu1 O1 53.04(18) . .
O3 Eu1 O1 157.06(17) 2_656 .
O13 Eu1 O1 83.80(17) . .
O5 Eu1 O1 128.54(16) 1_645 .
O6 Eu1 O1 115.49(18) 1_645 .
O14 Eu1 O3 145.55(18) . 1_655
O4 Eu1 O3 48.99(16) 1_655 1_655
O2 Eu1 O3 122.55(19) . 1_655
O3 Eu1 O3 67.48(19) 2_656 1_655
O13 Eu1 O3 71.54(17) . 1_655
O5 Eu1 O3 71.38(16) 1_645 1_655
O6 Eu1 O3 118.70(17) 1_645 1_655
O1 Eu1 O3 118.12(17) . 1_655
O14 Eu1 C29 80.8(2) . .
O4 Eu1 C29 75.9(2) 1_655 .
O2 Eu1 C29 26.5(2) . .
O3 Eu1 C29 166.8(2) 2_656 .
O13 Eu1 C29 110.4(2) . .
O5 Eu1 C29 103.8(2) 1_645 .
O6 Eu1 C29 93.5(2) 1_645 .
O1 Eu1 C29 26.6(2) . .
O3 Eu1 C29 124.79(19) 1_655 .
O14 Eu1 C45 102.9(2) . 1_645
O4 Eu1 C45 108.2(2) 1_655 1_645
O2 Eu1 C45 74.40(19) . 1_645
O3 Eu1 C45 71.75(19) 2_656 1_645
O13 Eu1 C45 148.77(19) . 1_645
O5 Eu1 C45 26.57(18) 1_645 1_645
O6 Eu1 C45 26.02(19) 1_645 1_645
O1 Eu1 C45 126.82(18) . 1_645
O3 Eu1 C45 94.99(18) 1_655 1_645
C29 Eu1 C45 100.5(2) . 1_645
O14 Eu1 C37 153.3(2) . 1_655
O4 Eu1 C37 23.89(19) 1_655 1_655
O2 Eu1 C37 101.4(2) . 1_655
O3 Eu1 C37 92.58(19) 2_656 1_655
O13 Eu1 C37 76.70(19) . 1_655
O5 Eu1 C37 76.68(18) 1_645 1_655
O6 Eu1 C37 129.24(18) 1_645 1_655
O1 Eu1 C37 95.19(19) . 1_655
O3 Eu1 C37 25.11(18) 1_655 1_655
C29 Eu1 C37 99.7(2) . 1_655
C45 Eu1 C37 103.2(2) 1_645 1_655
C29 O1 Eu1 89.6(4) . .
C29 O2 Eu1 95.4(5) . .
C37 O3 Eu1 162.5(5) . 2_656
C37 O3 Eu1 84.9(4) . 1_455
Eu1 O3 Eu1 112.52(19) 2_656 1_455
C37 O4 Eu1 104.8(4) . 1_455
C45 O5 Eu1 94.5(4) . 1_465
C45 O6 Eu1 92.3(4) . 1_465
C4 O7 C22 117.6(6) . .
C5 O8 C46 117.1(6) . .
C30 O9 C11 117.7(8) . .
C12 O10 C47 117.0(6) . .
C18 O11 C38 116.9(7) . .
C19 O12 C48 117.3(8) . .
C50 O14 Eu1 134.7(10) . .
C21 C1 C2 116.1(6) . .
C21 C1 H1A 108.3 . .
C2 C1 H1A 108.3 . .
C21 C1 H1B 108.3 . .
C2 C1 H1B 108.3 . .
H1A C1 H1B 107.4 . .
C7 C2 C3 118.9(7) . .
C7 C2 C1 124.0(7) . .
C3 C2 C1 117.0(7) . .
C4 C3 C2 121.5(7) . .
C4 C3 H3 119.3 . .
C2 C3 H3 119.3 . .
C3 C4 O7 125.2(7) . .
C3 C4 C5 119.7(7) . .
O7 C4 C5 115.1(6) . .
O8 C5 C6 125.2(7) . .
O8 C5 C4 115.6(6) . .
C6 C5 C4 119.2(7) . .
C5 C6 C7 121.0(7) . .
C5 C6 H6 119.5 . .
C7 C6 H6 119.5 . .
C2 C7 C6 119.5(7) . .
C2 C7 C8 123.9(7) . .
C6 C7 C8 116.6(7) . .
C9 C8 C7 113.2(6) . .
C9 C8 H8A 108.9 . .
C7 C8 H8A 108.9 . .
C9 C8 H8B 108.9 . .
C7 C8 H8B 108.9 . .
H8A C8 H8B 107.8 . .
C10 C9 C14 118.3(7) . .
C10 C9 C8 118.2(7) . .
C14 C9 C8 123.5(7) . .
C11 C10 C9 122.4(7) . .
C11 C10 H10 118.8 . .
C9 C10 H10 118.8 . .
C10 C11 O9 128.3(7) . .
C10 C11 C12 119.0(7) . .
O9 C11 C12 112.7(7) . .
C13 C12 O10 125.1(7) . .
C13 C12 C11 119.4(7) . .
O10 C12 C11 115.5(7) . .
C12 C13 C14 122.2(7) . .
C12 C13 H13 118.9 . .
C14 C13 H13 118.9 . .
C9 C14 C13 118.6(7) . .
C9 C14 C15 123.7(7) . .
C13 C14 C15 117.6(7) . .
C14 C15 C16 114.7(6) . .
C14 C15 H15A 108.6 . .
C16 C15 H15A 108.6 . .
C14 C15 H15B 108.6 . .
C16 C15 H15B 108.6 . .
H15A C15 H15B 107.6 . .
C17 C16 C21 118.8(7) . .
C17 C16 C15 118.7(6) . .
C21 C16 C15 122.5(7) . .
C18 C17 C16 122.8(7) . .
C18 C17 H17 118.6 . .
C16 C17 H17 118.6 . .
C17 C18 O11 127.6(7) . .
C17 C18 C19 119.1(7) . .
O11 C18 C19 113.3(8) . .
O12 C19 C20 126.1(7) . .
O12 C19 C18 116.2(8) . .
C20 C19 C18 117.7(8) . .
C21 C20 C19 122.9(7) . .
C21 C20 H20 118.5 . .
C19 C20 H20 118.5 . .
C20 C21 C16 118.7(7) . .
C20 C21 C1 118.0(7) . .
C16 C21 C1 123.2(7) . .
O7 C22 C23 114.4(6) . .
O7 C22 H22A 108.7 . .
C23 C22 H22A 108.7 . .
O7 C22 H22B 108.7 . .
C23 C22 H22B 108.7 . .
H22A C22 H22B 107.6 . .
C28 C23 C24 118.0(7) . .
C28 C23 C22 117.5(7) . .
C24 C23 C22 124.5(7) . .
C25 C24 C23 120.9(7) . .
C25 C24 H24 119.5 . .
C23 C24 H24 119.5 . .
C24 C25 C26 121.2(7) . .
C24 C25 H25 119.4 . .
C26 C25 H25 119.4 . .
C25 C26 C27 118.6(7) . .
C25 C26 C29 122.3(7) . .
C27 C26 C29 119.2(7) . .
C28 C27 C26 120.0(7) . .
C28 C27 H27 120.0 . .
C26 C27 H27 120.0 . .
C27 C28 C23 121.4(7) . .
C27 C28 H28 119.3 . .
C23 C28 H28 119.3 . .
O2 C29 O1 121.9(7) . .
O2 C29 C26 118.4(7) . .
O1 C29 C26 119.7(7) . .
O2 C29 Eu1 58.1(4) . .
O1 C29 Eu1 63.9(4) . .
C26 C29 Eu1 175.1(5) . .
O9 C30 C31 115.0(8) . .
O9 C30 H30A 108.5 . .
C31 C30 H30A 108.5 . .
O9 C30 H30B 108.5 . .
C31 C30 H30B 108.5 . .
H30A C30 H30B 107.5 . .
C36 C31 C32 119.6(8) . .
C36 C31 C30 118.0(8) . .
C32 C31 C30 122.3(9) . .
C33 C32 C31 120.3(9) . .
C33 C32 H32 119.8 . .
C31 C32 H32 119.8 . .
C34 C33 C32 120.1(9) . .
C34 C33 H33 120.0 . .
C32 C33 H33 120.0 . .
C33 C34 C35 119.2(8) . .
C33 C34 C37 122.1(7) . .
C35 C34 C37 118.6(7) . .
C36 C35 C34 120.8(9) . .
C36 C35 H35 119.6 . .
C34 C35 H35 119.6 . .
C31 C36 C35 119.9(9) . .
C31 C36 H36 120.0 . .
C35 C36 H36 120.0 . .
O4 C37 O3 121.2(7) . .
O4 C37 C34 117.5(6) . .
O3 C37 C34 121.2(7) . .
O4 C37 Eu1 51.3(4) . 1_455
O3 C37 Eu1 69.9(4) . 1_455
C34 C37 Eu1 168.7(5) . 1_455
O11 C38 C39 112.8(8) . .
O11 C38 H38A 109.0 . .
C39 C38 H38A 109.0 . .
O11 C38 H38B 109.0 . .
C39 C38 H38B 109.0 . .
H38A C38 H38B 107.8 . .
C44 C39 C40 117.9(8) . .
C44 C39 C38 118.5(9) . .
C40 C39 C38 123.4(8) . .
C41 C40 C39 120.8(8) . .
C41 C40 H40 119.6 . .
C39 C40 H40 119.6 . .
C40 C41 C42 120.4(9) . .
C40 C41 H41 119.8 . .
C42 C41 H41 119.8 . .
C43 C42 C41 118.4(8) . .
C43 C42 C45 121.1(6) . .
C41 C42 C45 120.4(8) . .
C44 C43 C42 120.6(7) . .
C44 C43 H43 119.7 . .
C42 C43 H43 119.7 . .
C39 C44 C43 121.7(8) . .
C39 C44 H44 119.1 . .
C43 C44 H44 119.1 . .
O6 C45 O5 120.5(7) . .
O6 C45 C42 121.1(7) . .
O5 C45 C42 118.3(6) . .
O6 C45 Eu1 61.7(4) . 1_465
O5 C45 Eu1 59.0(4) . 1_465
C42 C45 Eu1 175.1(5) . 1_465
O8 C46 H46A 109.5 . .
O8 C46 H46B 109.5 . .
H46A C46 H46B 109.5 . .
O8 C46 H46C 109.5 . .
H46A C46 H46C 109.5 . .
H46B C46 H46C 109.5 . .
O10 C47 H47A 109.5 . .
O10 C47 H47B 109.5 . .
H47A C47 H47B 109.5 . .
O10 C47 H47C 109.5 . .
H47A C47 H47C 109.5 . .
H47B C47 H47C 109.5 . .
O12 C48 H48A 109.5 . .
O12 C48 H48B 109.5 . .
H48A C48 H48B 109.5 . .
O12 C48 H48C 109.5 . .
H48A C48 H48C 109.5 . .
H48B C48 H48C 109.5 . .
O14 C50 N50 123.8(17) . .
O14 C50 H50 118.1 . .
N50 C50 H50 118.1 . .
C50 N50 C52 125.6(15) . .
C50 N50 C53 125.4(14) . .
C52 N50 C53 105.2(13) . .
N50 C52 H52A 109.5 . .
N50 C52 H52B 109.5 . .
H52A C52 H52B 109.5 . .
N50 C52 H52C 109.5 . .
H52A C52 H52C 109.5 . .
H52B C52 H52C 109.5 . .
N50 C53 H53A 109.5 . .
N50 C53 H53B 109.5 . .
H53A C53 H53B 109.5 . .
N50 C53 H53C 109.5 . .
H53A C53 H53C 109.5 . .
H53B C53 H53C 109.5 . .
C60 N60 C61 130.6(19) . .
C60 N60 C62 118.1(19) . .
C61 N60 C62 111.0(15) . .
N60 C61 H61A 109.5 . .
N60 C61 H61B 109.5 . .
H61A C61 H61B 109.5 . .
N60 C61 H61C 109.5 . .
H61A C61 H61C 109.5 . .
H61B C61 H61C 109.5 . .
N60 C60 O60 105(3) . .
N60 C60 H60 127.4 . .
O60 C60 H60 127.4 . .
N60 C62 H62A 109.5 . .
N60 C62 H62B 109.5 . .
H62A C62 H62B 109.5 . .
N60 C62 H62C 109.5 . .
H62A C62 H62C 109.5 . .
H62B C62 H62C 109.5 . .
C70 N70 C71 139(3) . .
C70 N70 C72 121(3) . .
C71 N70 C72 100(3) . .
N70 C70 O70 129(3) . .
N70 C70 H70 115.5 . .
O70 C70 H70 115.5 . .

loop_
_geom_bond_atom_site_label_1
_geom_bond_atom_site_label_2
_geom_bond_distance
_geom_bond_site_symmetry_2
Eu1 O14 2.392(6) .
Eu1 O4 2.421(5) 1_655
Eu1 O2 2.428(5) .
Eu1 O3 2.434(5) 2_656
Eu1 O13 2.442(5) .
Eu1 O5 2.454(5) 1_645
Eu1 O6 2.515(6) 1_645
Eu1 O1 2.556(5) .
Eu1 O3 2.829(5) 1_655
Eu1 C29 2.847(7) .
Eu1 C45 2.855(7) 1_645
Eu1 C37 3.000(7) 1_655
O1 C29 1.275(10) .
O2 C29 1.274(10) .
O3 C37 1.278(9) .
O3 Eu1 2.434(5) 2_656
O3 Eu1 2.829(5) 1_455
O4 C37 1.257(9) .
O4 Eu1 2.421(5) 1_455
O5 C45 1.281(9) .
O5 Eu1 2.453(5) 1_465
O6 C45 1.253(9) .
O6 Eu1 2.515(6) 1_465
O7 C4 1.380(8) .
O7 C22 1.455(9) .
O8 C5 1.366(9) .
O8 C46 1.445(9) .
O9 C30 1.386(12) .
O9 C11 1.403(10) .
O10 C12 1.386(9) .
O10 C47 1.425(11) .
O11 C18 1.370(10) .
O11 C38 1.456(11) .
O12 C19 1.347(11) .
O12 C48 1.409(13) .
O14 C50 1.184(17) .
C1 C21 1.504(11) .
C1 C2 1.516(11) .
C1 H1A 0.9900 .
C1 H1B 0.9900 .
C2 C7 1.392(11) .
C2 C3 1.414(10) .
C3 C4 1.367(11) .
C3 H3 0.9500 .
C4 C5 1.413(10) .
C5 C6 1.388(10) .
C6 C7 1.407(11) .
C6 H6 0.9500 .
C7 C8 1.531(10) .
C8 C9 1.510(11) .
C8 H8A 0.9900 .
C8 H8B 0.9900 .
C9 C10 1.404(11) .
C9 C14 1.405(11) .
C10 C11 1.378(12) .
C10 H10 0.9500 .
C11 C12 1.404(11) .
C12 C13 1.370(11) .
C13 C14 1.407(10) .
C13 H13 0.9500 .
C14 C15 1.518(10) .
C15 C16 1.523(11) .
C15 H15A 0.9900 .
C15 H15B 0.9900 .
C16 C17 1.397(12) .
C16 C21 1.406(10) .
C17 C18 1.367(12) .
C17 H17 0.9500 .
C18 C19 1.430(11) .
C19 C20 1.398(12) .
C20 C21 1.383(11) .
C20 H20 0.9500 .
C22 C23 1.504(10) .
C22 H22A 0.9900 .
C22 H22B 0.9900 .
C23 C28 1.389(11) .
C23 C24 1.395(11) .
C24 C25 1.371(11) .
C24 H24 0.9500 .
C25 C26 1.379(11) .
C25 H25 0.9500 .
C26 C27 1.404(11) .
C26 C29 1.508(10) .
C27 C28 1.376(11) .
C27 H27 0.9500 .
C28 H28 0.9500 .
C30 C31 1.528(12) .
C30 H30A 0.9900 .
C30 H30B 0.9900 .
C31 C36 1.356(14) .
C31 C32 1.395(14) .
C32 C33 1.380(12) .
C32 H32 0.9500 .
C33 C34 1.367(12) .
C33 H33 0.9500 .
C34 C35 1.387(12) .
C34 C37 1.505(10) .
C35 C36 1.381(12) .
C35 H35 0.9500 .
C36 H36 0.9500 .
C37 Eu1 3.000(7) 1_455
C38 C39 1.499(12) .
C38 H38A 0.9900 .
C38 H38B 0.9900 .
C39 C44 1.368(11) .
C39 C40 1.416(15) .
C40 C41 1.378(14) .
C40 H40 0.9500 .
C41 C42 1.400(10) .
C41 H41 0.9500 .
C42 C43 1.391(11) .
C42 C45 1.485(11) .
C43 C44 1.384(11) .
C43 H43 0.9500 .
C44 H44 0.9500 .
C45 Eu1 2.855(8) 1_465
C46 H46A 0.9800 .
C46 H46B 0.9800 .
C46 H46C 0.9800 .
C47 H47A 0.9800 .
C47 H47B 0.9800 .
C47 H47C 0.9800 .
C48 H48A 0.9800 .
C48 H48B 0.9800 .
C48 H48C 0.9800 .
C50 N50 1.34(2) .
C50 H50 0.9500 .
N50 C52 1.429(14) .
N50 C53 1.49(2) .
C52 H52A 0.9800 .
C52 H52B 0.9800 .
C52 H52C 0.9800 .
C53 H53A 0.9800 .
C53 H53B 0.9800 .
C53 H53C 0.9800 .
N60 C60 1.31(3) .
N60 C61 1.39(2) .
N60 C62 1.45(2) .
C61 H61A 0.9800 .
C61 H61B 0.9800 .
C61 H61C 0.9800 .
O60 C60 1.36(3) .
C60 H60 0.9500 .
C62 H62A 0.9800 .
C62 H62B 0.9800 .
C62 H62C 0.9800 .
O70 C70 1.25(3) .
N70 C70 1.20(3) .
N70 C71 1.32(5) .
N70 C72 1.36(3) .
C72 H72A 0.9800 .
C72 H72B 0.9800 .
C72 H72C 0.9800 .
C70 H70 0.9500 .
C71 H71A 0.9800 .
C71 H71B 0.9800 .
C71 H71C 0.9800 .
